data_4316181
loop_
_publ_author_name
'David J. Stewart'
'Phillip E. Fanwick'
'David R. McMillin'

_publ_contact_author_address
;    Department of Chemistry
     Purdue University
     560 Oval Dr.
     W. Lafayette
     IN 47907-2084
     USA
;
_publ_contact_author_email pfanwick@purdue.edu
_publ_contact_author_fax 1(765)4940239
_publ_contact_author_name 'Fanwick, Phillip E.'
_publ_contact_author_phone 1(765)4944572
_publ_section_title
;
 A Red-Emitting Light Switch Based on a Heteroleptic Ruthenium(II) Complex
 Containing a Tridentate dppz Analogue
;
_journal_name_full 'Inorganic Chemistry'
_journal_page_first 6814
_journal_page_last 6816
_journal_paper_doi 10.1021/ic1010117
_journal_volume 49
_journal_year 2010
_chemical_formula_moiety 'C34 H21 N8 Ru1,F6 P1'
_chemical_formula_sum 'C34 H21 F6 N8 P Ru'
_chemical_formula_weight 787.63
_chemical_name_systematic ' ?'
_space_group_IT_number 2
_symmetry_cell_setting triclinic
_symmetry_space_group_name_Hall '-P 1'
_symmetry_space_group_name_H-M 'P -1'
_atom_type_scat_source 'International Tables for Crystallography (Vol C)'
_audit_creation_date 20-08-09
_audit_creation_method 'SHELXL and local programs'
_audit_update_record ' ?'
_cell_angle_alpha 107.268(5)
_cell_angle_beta 105.413(5)
_cell_angle_gamma 100.565(4)
_cell_formula_units_Z 2
_cell_length_a 8.9049(5)
_cell_length_b 13.2613(5)
_cell_length_c 16.3618(11)
_cell_measurement_reflns_used 5870
_cell_measurement_temperature 150(2)
_cell_measurement_theta_max 70
_cell_measurement_theta_min 3
_cell_volume 1705.03(19)
_computing_cell_refinement 'DENZO/SCALEPACK (Otwinowski & Minor, 1996)'
_computing_data_collection 'CrystalClear(Rigaku, 2001)'
_computing_data_reduction 'DENZO/SCALEPACK (Otwinowski & Minor, 1996)'
_computing_molecular_graphics
;
    ORTEP (Johnson, 1976)
    PLATON (Spek, 1997)
;
_computing_publication_material 'SHELX97(Sheldrick, 2008) and local programs'
_computing_structure_refinement 'SHELX97 (Sheldrick, 2008)'
_computing_structure_solution
;
 PATTY (DIRDIF99, Beurskins, 1999)
;
_diffrn_ambient_temperature 150(2)
_diffrn_measured_fraction_theta_full 0.9062
_diffrn_measured_fraction_theta_max 0.9062
_diffrn_measurement_device_type Rigaku_Rapid_II
_diffrn_measurement_method \w
_diffrn_radiation_monochromator 'confocal optics'
_diffrn_radiation_type CU-K\a
_diffrn_radiation_wavelength 1.54184
_diffrn_reflns_av_R_equivalents 0.030
_diffrn_reflns_limit_h_max 0
_diffrn_reflns_limit_h_min -10
_diffrn_reflns_limit_k_max 16
_diffrn_reflns_limit_k_min -15
_diffrn_reflns_limit_l_max 19
_diffrn_reflns_limit_l_min -18
_diffrn_reflns_number 16178
_diffrn_reflns_theta_full 70.1
_diffrn_reflns_theta_max 70.14
_diffrn_reflns_theta_min 3.01
_diffrn_standards_number 0
_exptl_absorpt_coefficient_mu 4.873
_exptl_absorpt_correction_T_max 0.9071
_exptl_absorpt_correction_T_min 0.8287
_exptl_absorpt_correction_type multi-scan
_exptl_absorpt_process_details 'SCALEPACK (Otwinowski & Minor, 1997)'
_exptl_crystal_colour orange
_exptl_crystal_density_diffrn 1.534
_exptl_crystal_density_method 'not measured'
_exptl_crystal_description needle
_exptl_crystal_F_000 788
_exptl_crystal_size_max 0.20
_exptl_crystal_size_mid 0.05
_exptl_crystal_size_min 0.02
_platon_squeeze_details '                                                                       '
_refine_diff_density_max 0.70
_refine_diff_density_min -0.57
_refine_ls_extinction_method none
_refine_ls_goodness_of_fit_ref 1.071
_refine_ls_hydrogen_treatment constr
_refine_ls_matrix_type full
_refine_ls_number_parameters 451
_refine_ls_number_reflns 5848
_refine_ls_number_restraints 0
_refine_ls_R_factor_all 0.061
_refine_ls_R_factor_gt 0.056
_refine_ls_shift/su_max 0.000
_refine_ls_structure_factor_coef Fsqd
_refine_ls_weighting_details '1/[\s^2^(Fo^2^)+(0.0774P)^2^+5.6272P] where P=(Fo^2^+2Fc^2^)/3  '
_refine_ls_weighting_scheme calc
_refine_ls_wR_factor_gt 0.150
_refine_ls_wR_factor_ref 0.153
_reflns_number_gt 5391
_reflns_number_total 5848
_reflns_threshold_expression >2.0\s(I)
_cod_data_source_file ic1010117_si_002.cif
_cod_data_source_block RUDPBC
_cod_depositor_comments
;
The following automatic conversions were performed:

'_refine_ls_weighting_scheme' value 'calc ' changed to 'calc'
according to the built-in table from CIF Core dictionary named
'cif_core.dic' version 2.4.1 from 2010-06-29.

Automatic conversion script
Id: cif_fix_values 1646 2011-03-28 12:23:43Z adriana 
;
_cod_original_cell_volume 1705.03(16)
_cod_original_formula_sum 'C34 H21 F6 N8 P1 Ru1'
_cod_database_code 4316181

loop_
_symmetry_equiv_pos_as_xyz
'x, y, z'
'-x, -y, -z'

loop_
_atom_site_label
_atom_site_fract_x
_atom_site_fract_y
_atom_site_fract_z
_atom_site_U_iso_or_equiv
_atom_site_adp_type
_atom_site_occupancy
_atom_site_symmetry_multiplicity
_atom_site_calc_flag
_atom_site_refinement_flags
_atom_site_disorder_assembly
_atom_site_disorder_group
Ru1 0.17287(4) 0.02153(3) 0.29216(2) 0.03343(15) Uani 1 1 d . . .
P1 0.8158(2) 0.30120(14) 0.05426(11) 0.0617(5) Uani 1 1 d . . .
F1 0.7644(7) 0.4121(4) 0.0568(4) 0.1133(18) Uani 1 1 d . . .
F2 0.6275(5) 0.2395(4) 0.0235(3) 0.0817(12) Uani 1 1 d . . .
F3 0.8032(7) 0.2744(5) -0.0476(3) 0.1028(16) Uani 1 1 d . . .
F4 0.9991(6) 0.3669(4) 0.0869(4) 0.1017(16) Uani 1 1 d . . .
F5 0.8221(7) 0.3309(5) 0.1563(3) 0.1159(19) Uani 1 1 d . . .
F6 0.8588(7) 0.1933(4) 0.0542(5) 0.119(2) Uani 1 1 d . . .
N1 -0.0109(5) 0.0558(4) 0.3441(3) 0.0407(10) Uani 1 1 d . . .
N12 0.1928(5) 0.1713(4) 0.2927(3) 0.0421(10) Uani 1 1 d . . .
N14 0.3554(5) 0.0444(4) 0.2356(3) 0.0418(10) Uani 1 1 d . . .
N20 -0.2445(6) 0.3592(4) 0.4113(3) 0.0518(12) Uani 1 1 d . . .
N27 -0.0085(6) 0.4840(4) 0.3647(3) 0.0516(12) Uani 1 1 d . . .
N31 -0.0017(5) -0.0607(3) 0.1614(3) 0.0343(9) Uani 1 1 d . . .
N41 0.1461(5) -0.1430(3) 0.2767(3) 0.0372(9) Uani 1 1 d . . .
N52 0.4281(6) 0.1259(4) 0.4924(3) 0.0463(11) Uani 1 1 d . . .
C2 -0.1099(7) -0.0031(5) 0.3711(4) 0.0498(13) Uani 1 1 d . . .
C3 -0.2295(8) 0.0392(5) 0.4040(4) 0.0557(15) Uani 1 1 d . . .
C4 -0.2346(7) 0.1418(5) 0.4077(4) 0.0476(13) Uani 1 1 d . . .
C5 -0.1342(7) 0.2060(5) 0.3799(4) 0.0471(13) Uani 1 1 d . . .
C6 -0.0206(7) 0.1615(5) 0.3489(3) 0.0446(12) Uani 1 1 d . . .
C7 0.0915(7) 0.2222(4) 0.3213(3) 0.0430(12) Uani 1 1 d . . .
C8 0.0999(7) 0.3327(5) 0.3258(3) 0.0439(12) Uani 1 1 d . . .
C9 0.2189(7) 0.3803(5) 0.2980(4) 0.0447(12) Uani 1 1 d . . .
C10 0.3220(7) 0.3276(4) 0.2671(4) 0.0454(12) Uani 1 1 d . . .
C11 0.3084(7) 0.2186(4) 0.2649(3) 0.0441(13) Uani 1 1 d . . .
C13 0.4004(7) 0.1473(4) 0.2326(3) 0.0434(12) Uani 1 1 d . . .
C15 0.4275(7) -0.0298(5) 0.2008(4) 0.0501(13) Uani 1 1 d . . .
C16 0.5446(8) -0.0081(5) 0.1617(4) 0.0543(14) Uani 1 1 d . . .
C17 0.5905(7) 0.0943(5) 0.1610(4) 0.0543(15) Uani 1 1 d . . .
C18 0.5234(7) 0.1740(5) 0.1955(4) 0.0442(12) Uani 1 1 d . . .
C19 -0.1331(7) 0.3174(5) 0.3830(3) 0.0461(13) Uani 1 1 d . . .
C21 -0.2395(8) 0.4644(5) 0.4161(4) 0.0542(15) Uani 1 1 d . . .
C22 -0.3550(8) 0.5111(6) 0.4449(4) 0.0626(17) Uani 1 1 d . . .
C23 -0.3490(9) 0.6177(6) 0.4523(5) 0.0676(19) Uani 1 1 d . . .
C24 -0.2298(9) 0.6793(6) 0.4312(4) 0.0632(17) Uani 1 1 d . . .
C25 -0.1184(9) 0.6371(5) 0.4038(4) 0.0594(16) Uani 1 1 d . . .
C26 -0.1213(8) 0.5272(5) 0.3948(4) 0.0520(14) Uani 1 1 d . . .
C28 -0.0155(7) 0.3802(4) 0.3584(3) 0.0441(12) Uani 1 1 d . . .
C32 -0.0699(6) -0.0124(4) 0.1060(3) 0.0392(11) Uani 1 1 d . . .
C33 -0.1888(7) -0.0708(5) 0.0233(4) 0.0472(13) Uani 1 1 d . . .
C34 -0.2385(9) -0.1838(5) -0.0063(4) 0.0639(18) Uani 1 1 d . . .
C35 -0.1664(8) -0.2341(5) 0.0502(4) 0.0636(19) Uani 1 1 d . . .
C36 -0.0491(7) -0.1724(4) 0.1331(3) 0.0423(12) Uani 1 1 d . . .
C42 0.0359(6) -0.2190(4) 0.1971(3) 0.0406(11) Uani 1 1 d . . .
C43 0.0119(8) -0.3301(4) 0.1774(4) 0.0561(16) Uani 1 1 d . . .
C44 0.1001(9) -0.3664(5) 0.2402(5) 0.0675(19) Uani 1 1 d . . .
C45 0.2134(9) -0.2898(5) 0.3202(4) 0.0632(18) Uani 1 1 d . . .
C46 0.2326(7) -0.1804(4) 0.3369(4) 0.0486(13) Uani 1 1 d . . .
C51 0.3369(6) 0.0859(4) 0.4198(3) 0.0371(11) Uani 1 1 d . . .
H2 -0.1024 -0.0744 0.3687 0.060 Uiso 1 1 calc R . .
H3 -0.3022 -0.0036 0.4224 0.067 Uiso 1 1 calc R . .
H4 -0.3112 0.1710 0.4307 0.057 Uiso 1 1 calc R . .
H9 0.2294 0.4539 0.3005 0.054 Uiso 1 1 calc R . .
H10 0.4009 0.3630 0.2476 0.054 Uiso 1 1 calc R . .
H15 0.3969 -0.1012 0.2029 0.060 Uiso 1 1 calc R . .
H16 0.5907 -0.0635 0.1364 0.065 Uiso 1 1 calc R . .
H17 0.6719 0.1112 0.1357 0.065 Uiso 1 1 calc R . .
H18 0.5576 0.2458 0.1948 0.053 Uiso 1 1 calc R . .
H22 -0.4362 0.4692 0.4590 0.075 Uiso 1 1 calc R . .
H23 -0.4262 0.6499 0.4720 0.081 Uiso 1 1 calc R . .
H24 -0.2280 0.7528 0.4363 0.076 Uiso 1 1 calc R . .
H25 -0.0378 0.6806 0.3905 0.071 Uiso 1 1 calc R . .
H32 -0.0341 0.0655 0.1250 0.047 Uiso 1 1 calc R . .
H33 -0.2367 -0.0336 -0.0133 0.057 Uiso 1 1 calc R . .
H34 -0.3199 -0.2263 -0.0639 0.077 Uiso 1 1 calc R . .
H35 -0.1988 -0.3121 0.0313 0.076 Uiso 1 1 calc R . .
H43 -0.0648 -0.3816 0.1211 0.067 Uiso 1 1 calc R . .
H44 0.0829 -0.4430 0.2284 0.081 Uiso 1 1 calc R . .
H45 0.2777 -0.3131 0.3634 0.076 Uiso 1 1 calc R . .
H46 0.3096 -0.1284 0.3928 0.058 Uiso 1 1 calc R . .

loop_
_atom_site_aniso_label
_atom_site_aniso_U_11
_atom_site_aniso_U_22
_atom_site_aniso_U_33
_atom_site_aniso_U_12
_atom_site_aniso_U_13
_atom_site_aniso_U_23
Ru1 0.0342(2) 0.0284(2) 0.0341(2) 0.00885(15) 0.00616(15) 0.01143(15)
P1 0.0681(11) 0.0521(9) 0.0518(9) 0.0034(8) 0.0084(7) 0.0197(7)
F1 0.122(4) 0.069(3) 0.154(5) 0.027(3) 0.054(4) 0.042(3)
F2 0.066(3) 0.083(3) 0.075(3) 0.003(2) 0.017(2) 0.016(2)
F3 0.102(4) 0.126(4) 0.071(3) 0.010(3) 0.034(3) 0.032(3)
F4 0.075(3) 0.092(3) 0.104(4) -0.013(3) 0.018(3) 0.022(3)
F5 0.100(4) 0.169(6) 0.057(3) 0.025(4) 0.009(2) 0.033(3)
F6 0.103(4) 0.085(3) 0.199(6) 0.042(3) 0.052(4) 0.083(4)
N1 0.031(2) 0.046(2) 0.039(2) 0.0130(19) 0.0069(17) 0.0088(18)
N12 0.042(2) 0.038(2) 0.038(2) 0.017(2) 0.0019(18) 0.0086(18)
N14 0.039(2) 0.041(2) 0.040(2) 0.0030(19) 0.0079(18) 0.0177(19)
N20 0.042(3) 0.056(3) 0.050(3) 0.018(2) 0.014(2) 0.007(2)
N27 0.053(3) 0.047(3) 0.046(3) 0.016(2) 0.009(2) 0.010(2)
N31 0.033(2) 0.035(2) 0.0332(19) 0.0121(17) 0.0074(16) 0.0120(16)
N41 0.037(2) 0.035(2) 0.038(2) 0.0100(18) 0.0086(17) 0.0157(17)
N52 0.046(3) 0.043(2) 0.038(2) 0.011(2) 0.001(2) 0.0104(19)
C2 0.040(3) 0.060(3) 0.048(3) 0.012(3) 0.016(2) 0.018(3)
C3 0.049(3) 0.059(4) 0.049(3) 0.005(3) 0.011(3) 0.018(3)
C4 0.045(3) 0.051(3) 0.039(3) 0.009(3) 0.011(2) 0.011(2)
C5 0.039(3) 0.047(3) 0.043(3) 0.011(2) 0.007(2) 0.007(2)
C6 0.040(3) 0.051(3) 0.036(2) 0.022(2) 0.003(2) 0.008(2)
C7 0.041(3) 0.040(3) 0.037(3) 0.009(2) 0.003(2) 0.009(2)
C8 0.045(3) 0.047(3) 0.035(2) 0.016(2) 0.007(2) 0.011(2)
C9 0.043(3) 0.044(3) 0.043(3) 0.009(2) 0.012(2) 0.015(2)
C10 0.046(3) 0.045(3) 0.046(3) 0.015(2) 0.012(2) 0.019(2)
C11 0.041(3) 0.042(3) 0.038(3) -0.002(2) 0.002(2) 0.017(2)
C13 0.042(3) 0.042(3) 0.038(3) 0.006(2) 0.004(2) 0.016(2)
C15 0.054(3) 0.050(3) 0.047(3) 0.020(3) 0.018(3) 0.015(3)
C16 0.051(3) 0.052(3) 0.058(3) 0.017(3) 0.020(3) 0.016(3)
C17 0.047(3) 0.063(4) 0.048(3) 0.020(3) 0.009(3) 0.016(3)
C18 0.039(3) 0.042(3) 0.044(3) 0.009(2) 0.007(2) 0.014(2)
C19 0.045(3) 0.049(3) 0.035(3) 0.012(2) 0.008(2) 0.006(2)
C21 0.054(3) 0.054(3) 0.040(3) 0.019(3) 0.007(2) 0.002(2)
C22 0.052(4) 0.065(4) 0.063(4) 0.028(3) 0.019(3) 0.005(3)
C23 0.066(4) 0.065(4) 0.057(4) 0.035(4) 0.014(3) 0.000(3)
C24 0.068(4) 0.058(4) 0.057(4) 0.033(3) 0.014(3) 0.009(3)
C25 0.067(4) 0.057(4) 0.052(3) 0.025(3) 0.017(3) 0.014(3)
C26 0.057(4) 0.050(3) 0.043(3) 0.020(3) 0.013(3) 0.007(2)
C28 0.046(3) 0.043(3) 0.034(2) 0.012(2) 0.008(2) 0.007(2)
C32 0.039(3) 0.040(3) 0.043(3) 0.017(2) 0.012(2) 0.019(2)
C33 0.043(3) 0.053(3) 0.045(3) 0.019(3) 0.006(2) 0.021(2)
C34 0.069(4) 0.053(4) 0.047(3) 0.017(3) -0.008(3) 0.014(3)
C35 0.071(4) 0.037(3) 0.052(3) 0.005(3) -0.013(3) 0.010(3)
C36 0.043(3) 0.038(3) 0.038(3) 0.010(2) 0.003(2) 0.013(2)
C42 0.043(3) 0.035(2) 0.038(3) 0.009(2) 0.006(2) 0.014(2)
C43 0.067(4) 0.031(3) 0.048(3) 0.005(3) -0.005(3) 0.012(2)
C44 0.091(5) 0.036(3) 0.063(4) 0.010(3) 0.006(4) 0.023(3)
C45 0.072(4) 0.046(3) 0.059(4) 0.012(3) -0.003(3) 0.026(3)
C46 0.052(3) 0.039(3) 0.047(3) 0.010(2) 0.004(2) 0.018(2)
C51 0.040(3) 0.032(2) 0.038(3) 0.014(2) 0.012(2) 0.010(2)

loop_
_atom_type_symbol
_atom_type_radius_bond
Ru 1.25
P 1.06
F 0.72
O 0.73
N 0.75
C 0.77
H 0.32

loop_
_geom_angle_atom_site_label_1
_geom_angle_atom_site_label_2
_geom_angle_atom_site_label_3
_geom_angle
_geom_angle_site_symmetry_1
_geom_angle_site_symmetry_2
_geom_angle_site_symmetry_3
_geom_angle_publ_flag
N12 Ru1 C51 88.90(18) . . . ?
N12 Ru1 N41 173.87(16) . . . ?
C51 Ru1 N41 96.42(18) . . . ?
N12 Ru1 N14 77.78(19) . . . ?
C51 Ru1 N14 91.79(18) . . . ?
N41 Ru1 N14 98.94(17) . . . ?
N12 Ru1 N1 80.72(19) . . . ?
C51 Ru1 N1 90.17(18) . . . ?
N41 Ru1 N1 102.24(17) . . . ?
N14 Ru1 N1 158.37(18) . . . ?
N12 Ru1 N31 96.84(16) . . . ?
C51 Ru1 N31 174.18(17) . . . ?
N41 Ru1 N31 77.91(16) . . . ?
N14 Ru1 N31 90.39(16) . . . ?
N1 Ru1 N31 89.79(16) . . . ?
F6 P1 F4 92.0(3) . . . ?
F6 P1 F3 91.8(4) . . . ?
F4 P1 F3 90.7(3) . . . ?
F6 P1 F5 90.4(4) . . . ?
F4 P1 F5 90.6(3) . . . ?
F3 P1 F5 177.3(4) . . . ?
F6 P1 F2 90.4(3) . . . ?
F4 P1 F2 177.3(3) . . . ?
F3 P1 F2 90.5(3) . . . ?
F5 P1 F2 88.0(3) . . . ?
F6 P1 F1 177.1(3) . . . ?
F4 P1 F1 90.1(3) . . . ?
F3 P1 F1 90.2(3) . . . ?
F5 P1 F1 87.5(4) . . . ?
F2 P1 F1 87.4(3) . . . ?
C2 N1 C6 119.4(5) . . . ?
C2 N1 Ru1 131.4(4) . . . ?
C6 N1 Ru1 109.1(3) . . . ?
C7 N12 C11 123.0(5) . . . ?
C7 N12 Ru1 117.4(4) . . . ?
C11 N12 Ru1 119.6(4) . . . ?
C15 N14 C13 117.9(5) . . . ?
C15 N14 Ru1 127.7(4) . . . ?
C13 N14 Ru1 114.4(4) . . . ?
C19 N20 C21 116.7(5) . . . ?
C28 N27 C26 116.6(5) . . . ?
C32 N31 C36 118.7(4) . . . ?
C32 N31 Ru1 125.6(3) . . . ?
C36 N31 Ru1 115.6(3) . . . ?
C46 N41 C42 117.7(4) . . . ?
C46 N41 Ru1 125.8(3) . . . ?
C42 N41 Ru1 116.4(3) . . . ?
N1 C2 C3 120.9(6) . . . ?
N1 C2 H2 119.50 . . . ?
C3 C2 H2 119.50 . . . ?
C4 C3 C2 117.8(6) . . . ?
C4 C3 H3 121.10 . . . ?
C2 C3 H3 121.10 . . . ?
C3 C4 C5 123.2(6) . . . ?
C3 C4 H4 118.40 . . . ?
C5 C4 H4 118.40 . . . ?
C4 C5 C6 116.7(6) . . . ?
C4 C5 C19 125.7(5) . . . ?
C6 C5 C19 117.5(5) . . . ?
C5 C6 N1 121.9(5) . . . ?
C5 C6 C7 121.1(5) . . . ?
N1 C6 C7 117.0(5) . . . ?
N12 C7 C6 115.7(5) . . . ?
N12 C7 C8 121.1(5) . . . ?
C6 C7 C8 123.2(5) . . . ?
C9 C8 C7 115.5(5) . . . ?
C9 C8 C28 128.1(5) . . . ?
C7 C8 C28 116.4(5) . . . ?
C10 C9 C8 123.6(5) . . . ?
C10 C9 H9 118.20 . . . ?
C8 C9 H9 118.20 . . . ?
C9 C10 C11 118.3(5) . . . ?
C9 C10 H10 120.90 . . . ?
C11 C10 H10 120.90 . . . ?
N12 C11 C10 118.6(5) . . . ?
N12 C11 C13 113.9(5) . . . ?
C10 C11 C13 127.4(5) . . . ?
N14 C13 C18 120.2(5) . . . ?
N14 C13 C11 114.1(5) . . . ?
C18 C13 C11 125.6(5) . . . ?
N14 C15 C16 123.7(6) . . . ?
N14 C15 H15 118.20 . . . ?
C16 C15 H15 118.20 . . . ?
C17 C16 C15 117.8(6) . . . ?
C17 C16 H16 121.10 . . . ?
C15 C16 H16 121.10 . . . ?
C16 C17 C18 121.7(6) . . . ?
C16 C17 H17 119.10 . . . ?
C18 C17 H17 119.10 . . . ?
C17 C18 C13 118.6(5) . . . ?
C17 C18 H18 120.70 . . . ?
C13 C18 H18 120.70 . . . ?
N20 C19 C28 121.4(5) . . . ?
N20 C19 C5 117.3(5) . . . ?
C28 C19 C5 121.2(5) . . . ?
N20 C21 C26 121.9(6) . . . ?
N20 C21 C22 118.6(6) . . . ?
C26 C21 C22 119.5(6) . . . ?
C23 C22 C21 119.3(7) . . . ?
C23 C22 H22 120.30 . . . ?
C21 C22 H22 120.30 . . . ?
C22 C23 C24 120.4(6) . . . ?
C22 C23 H23 119.80 . . . ?
C24 C23 H23 119.80 . . . ?
C25 C24 C23 121.5(7) . . . ?
C25 C24 H24 119.20 . . . ?
C23 C24 H24 119.20 . . . ?
C24 C25 C26 119.7(7) . . . ?
C24 C25 H25 120.20 . . . ?
C26 C25 H25 120.20 . . . ?
N27 C26 C21 121.4(6) . . . ?
N27 C26 C25 119.1(6) . . . ?
C21 C26 C25 119.5(6) . . . ?
N27 C28 C19 121.9(5) . . . ?
N27 C28 C8 117.6(5) . . . ?
C19 C28 C8 120.4(5) . . . ?
N31 C32 C33 122.6(5) . . . ?
N31 C32 H32 118.70 . . . ?
C33 C32 H32 118.70 . . . ?
C32 C33 C34 119.4(5) . . . ?
C32 C33 H33 120.30 . . . ?
C34 C33 H33 120.30 . . . ?
C33 C34 C35 118.0(5) . . . ?
C33 C34 H34 121.00 . . . ?
C35 C34 H34 121.00 . . . ?
C36 C35 C34 120.7(6) . . . ?
C36 C35 H35 119.70 . . . ?
C34 C35 H35 119.70 . . . ?
N31 C36 C35 120.4(5) . . . ?
N31 C36 C42 115.2(4) . . . ?
C35 C36 C42 124.3(5) . . . ?
N41 C42 C43 121.8(5) . . . ?
N41 C42 C36 114.8(4) . . . ?
C43 C42 C36 123.3(5) . . . ?
C42 C43 C44 119.5(5) . . . ?
C42 C43 H43 120.30 . . . ?
C44 C43 H43 120.30 . . . ?
C45 C44 C43 118.9(5) . . . ?
C45 C44 H44 120.50 . . . ?
C43 C44 H44 120.50 . . . ?
C46 C45 C44 119.5(6) . . . ?
C46 C45 H45 120.30 . . . ?
C44 C45 H45 120.30 . . . ?
N41 C46 C45 122.6(5) . . . ?
N41 C46 H46 118.70 . . . ?
C45 C46 H46 118.70 . . . ?
N52 C51 Ru1 177.4(5) . . . ?

loop_
_geom_bond_atom_site_label_1
_geom_bond_atom_site_label_2
_geom_bond_distance
_geom_bond_site_symmetry_1
_geom_bond_site_symmetry_2
_geom_bond_publ_flag
Ru1 N12 1.959(4) . . ?
Ru1 C51 2.022(5) . . ?
Ru1 N41 2.081(4) . . ?
Ru1 N14 2.092(4) . . ?
Ru1 N1 2.096(4) . . ?
Ru1 N31 2.100(4) . . ?
P1 F6 1.547(5) . . ?
P1 F4 1.565(5) . . ?
P1 F3 1.566(5) . . ?
P1 F5 1.580(5) . . ?
P1 F2 1.593(4) . . ?
P1 F1 1.612(6) . . ?
N1 C2 1.319(7) . . ?
N1 C6 1.400(7) . . ?
N12 C7 1.323(7) . . ?
N12 C11 1.356(7) . . ?
N14 C15 1.341(7) . . ?
N14 C13 1.369(7) . . ?
N20 C19 1.341(7) . . ?
N20 C21 1.366(8) . . ?
N27 C28 1.337(7) . . ?
N27 C26 1.373(8) . . ?
N31 C32 1.340(6) . . ?
N31 C36 1.359(6) . . ?
N41 C46 1.356(7) . . ?
N41 C42 1.362(6) . . ?
N52 C51 1.143(6) . . ?
C2 C3 1.443(9) . . ?
C2 H2 0.9500 . . ?
C3 C4 1.355(9) . . ?
C3 H3 0.9500 . . ?
C4 C5 1.378(8) . . ?
C4 H4 0.9500 . . ?
C5 C6 1.394(8) . . ?
C5 C19 1.461(8) . . ?
C6 C7 1.417(8) . . ?
C7 C8 1.432(8) . . ?
C8 C9 1.382(8) . . ?
C8 C28 1.439(8) . . ?
C9 C10 1.364(8) . . ?
C9 H9 0.9500 . . ?
C10 C11 1.417(8) . . ?
C10 H10 0.9500 . . ?
C11 C13 1.436(8) . . ?
C13 C18 1.425(8) . . ?
C15 C16 1.390(8) . . ?
C15 H15 0.9500 . . ?
C16 C17 1.349(9) . . ?
C16 H16 0.9500 . . ?
C17 C18 1.360(8) . . ?
C17 H17 0.9500 . . ?
C18 H18 0.9500 . . ?
C19 C28 1.433(8) . . ?
C21 C26 1.403(9) . . ?
C21 C22 1.407(9) . . ?
C22 C23 1.372(10) . . ?
C22 H22 0.9500 . . ?
C23 C24 1.400(11) . . ?
C23 H23 0.9500 . . ?
C24 C25 1.337(9) . . ?
C24 H24 0.9500 . . ?
C25 C26 1.416(9) . . ?
C25 H25 0.9500 . . ?
C32 C33 1.366(7) . . ?
C32 H32 0.9500 . . ?
C33 C34 1.375(8) . . ?
C33 H33 0.9500 . . ?
C34 C35 1.385(9) . . ?
C34 H34 0.9500 . . ?
C35 C36 1.369(7) . . ?
C35 H35 0.9500 . . ?
C36 C42 1.478(7) . . ?
C42 C43 1.374(7) . . ?
C43 C44 1.380(8) . . ?
C43 H43 0.9500 . . ?
C44 C45 1.377(9) . . ?
C44 H44 0.9500 . . ?
C45 C46 1.363(8) . . ?
C45 H45 0.9500 . . ?
C46 H46 0.9500 . . ?

loop_
_geom_torsion_atom_site_label_1
_geom_torsion_atom_site_label_2
_geom_torsion_atom_site_label_3
_geom_torsion_atom_site_label_4
_geom_torsion
_geom_torsion_site_symmetry_1
_geom_torsion_site_symmetry_2
_geom_torsion_site_symmetry_3
_geom_torsion_site_symmetry_4
_geom_torsion_publ_flag
N12 Ru1 N1 C2 -178.6(5) . . . . ?
C51 Ru1 N1 C2 -89.7(5) . . . . ?
N41 Ru1 N1 C2 6.9(5) . . . . ?
N14 Ru1 N1 C2 175.0(4) . . . . ?
N31 Ru1 N1 C2 84.4(5) . . . . ?
N12 Ru1 N1 C6 1.1(3) . . . . ?
C51 Ru1 N1 C6 89.9(3) . . . . ?
N41 Ru1 N1 C6 -173.5(3) . . . . ?
N14 Ru1 N1 C6 -5.4(6) . . . . ?
N31 Ru1 N1 C6 -95.9(3) . . . . ?
C51 Ru1 N12 C7 -91.1(4) . . . . ?
N41 Ru1 N12 C7 118.7(16) . . . . ?
N14 Ru1 N12 C7 176.9(4) . . . . ?
N1 Ru1 N12 C7 -0.7(4) . . . . ?
N31 Ru1 N12 C7 87.9(4) . . . . ?
C51 Ru1 N12 C11 88.4(4) . . . . ?
N41 Ru1 N12 C11 -61.8(17) . . . . ?
N14 Ru1 N12 C11 -3.7(4) . . . . ?
N1 Ru1 N12 C11 178.8(4) . . . . ?
N31 Ru1 N12 C11 -92.6(4) . . . . ?
N12 Ru1 N14 C15 -174.6(5) . . . . ?
C51 Ru1 N14 C15 96.9(5) . . . . ?
N41 Ru1 N14 C15 0.1(5) . . . . ?
N1 Ru1 N14 C15 -168.2(4) . . . . ?
N31 Ru1 N14 C15 -77.7(5) . . . . ?
N12 Ru1 N14 C13 3.5(3) . . . . ?
C51 Ru1 N14 C13 -85.0(4) . . . . ?
N41 Ru1 N14 C13 178.2(3) . . . . ?
N1 Ru1 N14 C13 9.9(6) . . . . ?
N31 Ru1 N14 C13 100.4(3) . . . . ?
N12 Ru1 N31 C32 -2.1(4) . . . . ?
C51 Ru1 N31 C32 168.1(16) . . . . ?
N41 Ru1 N31 C32 -178.9(4) . . . . ?
N14 Ru1 N31 C32 -79.9(4) . . . . ?
N1 Ru1 N31 C32 78.5(4) . . . . ?
N12 Ru1 N31 C36 179.1(4) . . . . ?
C51 Ru1 N31 C36 -10.7(19) . . . . ?
N41 Ru1 N31 C36 2.3(4) . . . . ?
N14 Ru1 N31 C36 101.3(4) . . . . ?
N1 Ru1 N31 C36 -100.3(4) . . . . ?
N12 Ru1 N41 C46 144.9(15) . . . . ?
C51 Ru1 N41 C46 -5.1(5) . . . . ?
N14 Ru1 N41 C46 87.7(5) . . . . ?
N1 Ru1 N41 C46 -96.7(5) . . . . ?
N31 Ru1 N41 C46 176.2(5) . . . . ?
N12 Ru1 N41 C42 -32.4(18) . . . . ?
C51 Ru1 N41 C42 177.6(4) . . . . ?
N14 Ru1 N41 C42 -89.6(4) . . . . ?
N1 Ru1 N41 C42 86.0(4) . . . . ?
N31 Ru1 N41 C42 -1.1(4) . . . . ?
C6 N1 C2 C3 1.0(8) . . . . ?
Ru1 N1 C2 C3 -179.4(4) . . . . ?
N1 C2 C3 C4 -1.1(8) . . . . ?
C2 C3 C4 C5 1.5(8) . . . . ?
C3 C4 C5 C6 -1.7(8) . . . . ?
C3 C4 C5 C19 -179.4(5) . . . . ?
C4 C5 C6 N1 1.5(7) . . . . ?
C19 C5 C6 N1 179.5(4) . . . . ?
C4 C5 C6 C7 -178.1(5) . . . . ?
C19 C5 C6 C7 -0.2(7) . . . . ?
C2 N1 C6 C5 -1.2(7) . . . . ?
Ru1 N1 C6 C5 179.1(4) . . . . ?
C2 N1 C6 C7 178.4(5) . . . . ?
Ru1 N1 C6 C7 -1.3(5) . . . . ?
C11 N12 C7 C6 -179.3(4) . . . . ?
Ru1 N12 C7 C6 0.2(6) . . . . ?
C11 N12 C7 C8 -0.8(7) . . . . ?
Ru1 N12 C7 C8 178.7(4) . . . . ?
C5 C6 C7 N12 -179.6(5) . . . . ?
N1 C6 C7 N12 0.8(7) . . . . ?
C5 C6 C7 C8 2.0(8) . . . . ?
N1 C6 C7 C8 -177.6(4) . . . . ?
N12 C7 C8 C9 0.3(7) . . . . ?
C6 C7 C8 C9 178.6(5) . . . . ?
N12 C7 C8 C28 -179.7(4) . . . . ?
C6 C7 C8 C28 -1.4(7) . . . . ?
C7 C8 C9 C10 0.7(8) . . . . ?
C28 C8 C9 C10 -179.3(5) . . . . ?
C8 C9 C10 C11 -1.1(8) . . . . ?
C7 N12 C11 C10 0.4(7) . . . . ?
Ru1 N12 C11 C10 -179.1(4) . . . . ?
C7 N12 C11 C13 -177.3(4) . . . . ?
Ru1 N12 C11 C13 3.2(6) . . . . ?
C9 C10 C11 N12 0.6(7) . . . . ?
C9 C10 C11 C13 177.9(5) . . . . ?
C15 N14 C13 C18 -1.5(7) . . . . ?
Ru1 N14 C13 C18 -179.8(4) . . . . ?
C15 N14 C13 C11 175.5(5) . . . . ?
Ru1 N14 C13 C11 -2.8(5) . . . . ?
N12 C11 C13 N14 0.0(6) . . . . ?
C10 C11 C13 N14 -177.5(5) . . . . ?
N12 C11 C13 C18 176.8(5) . . . . ?
C10 C11 C13 C18 -0.6(8) . . . . ?
C13 N14 C15 C16 -0.2(8) . . . . ?
Ru1 N14 C15 C16 177.8(4) . . . . ?
N14 C15 C16 C17 1.7(9) . . . . ?
C15 C16 C17 C18 -1.2(9) . . . . ?
C16 C17 C18 C13 -0.5(8) . . . . ?
N14 C13 C18 C17 1.9(8) . . . . ?
C11 C13 C18 C17 -174.7(5) . . . . ?
C21 N20 C19 C28 -0.4(8) . . . . ?
C21 N20 C19 C5 178.4(5) . . . . ?
C4 C5 C19 N20 -3.4(8) . . . . ?
C6 C5 C19 N20 178.9(5) . . . . ?
C4 C5 C19 C28 175.5(5) . . . . ?
C6 C5 C19 C28 -2.3(7) . . . . ?
C19 N20 C21 C26 -1.7(8) . . . . ?
C19 N20 C21 C22 179.6(5) . . . . ?
N20 C21 C22 C23 178.3(6) . . . . ?
C26 C21 C22 C23 -0.5(9) . . . . ?
C21 C22 C23 C24 0.3(10) . . . . ?
C22 C23 C24 C25 -0.4(10) . . . . ?
C23 C24 C25 C26 0.8(10) . . . . ?
C28 N27 C26 C21 -1.2(8) . . . . ?
C28 N27 C26 C25 179.3(5) . . . . ?
N20 C21 C26 N27 2.6(9) . . . . ?
C22 C21 C26 N27 -178.7(5) . . . . ?
N20 C21 C26 C25 -177.9(5) . . . . ?
C22 C21 C26 C25 0.8(9) . . . . ?
C24 C25 C26 N27 178.5(6) . . . . ?
C24 C25 C26 C21 -1.0(9) . . . . ?
C26 N27 C28 C19 -0.9(8) . . . . ?
C26 N27 C28 C8 179.1(5) . . . . ?
N20 C19 C28 N27 1.8(8) . . . . ?
C5 C19 C28 N27 -177.0(5) . . . . ?
N20 C19 C28 C8 -178.2(5) . . . . ?
C5 C19 C28 C8 3.0(8) . . . . ?
C9 C8 C28 N27 -1.1(8) . . . . ?
C7 C8 C28 N27 178.9(4) . . . . ?
C9 C8 C28 C19 178.9(5) . . . . ?
C7 C8 C28 C19 -1.1(7) . . . . ?
C36 N31 C32 C33 2.0(8) . . . . ?
Ru1 N31 C32 C33 -176.7(4) . . . . ?
N31 C32 C33 C34 -1.9(9) . . . . ?
C32 C33 C34 C35 0.9(10) . . . . ?
C33 C34 C35 C36 -0.1(12) . . . . ?
C32 N31 C36 C35 -1.2(8) . . . . ?
Ru1 N31 C36 C35 177.7(5) . . . . ?
C32 N31 C36 C42 178.1(5) . . . . ?
Ru1 N31 C36 C42 -3.0(6) . . . . ?
C34 C35 C36 N31 0.2(11) . . . . ?
C34 C35 C36 C42 -179.0(6) . . . . ?
C46 N41 C42 C43 -0.1(8) . . . . ?
Ru1 N41 C42 C43 177.5(5) . . . . ?
C46 N41 C42 C36 -177.6(5) . . . . ?
Ru1 N41 C42 C36 -0.1(6) . . . . ?
N31 C36 C42 N41 2.0(7) . . . . ?
C35 C36 C42 N41 -178.7(6) . . . . ?
N31 C36 C42 C43 -175.5(6) . . . . ?
C35 C36 C42 C43 3.8(10) . . . . ?
N41 C42 C43 C44 0.8(10) . . . . ?
C36 C42 C43 C44 178.1(6) . . . . ?
C42 C43 C44 C45 -1.7(11) . . . . ?
C43 C44 C45 C46 1.9(12) . . . . ?
C42 N41 C46 C45 0.3(9) . . . . ?
Ru1 N41 C46 C45 -176.9(5) . . . . ?
C44 C45 C46 N41 -1.3(11) . . . . ?
N12 Ru1 C51 N52 24(11) . . . . ?
N41 Ru1 C51 N52 -159(11) . . . . ?
N14 Ru1 C51 N52 102(11) . . . . ?
N1 Ru1 C51 N52 -57(11) . . . . ?
N31 Ru1 C51 N52 -146(10) . . . . ?

loop_
_platon_squeeze_void_nr
_platon_squeeze_void_average_x
_platon_squeeze_void_average_y
_platon_squeeze_void_average_z
_platon_squeeze_void_volume
_platon_squeeze_void_count_electrons
_platon_squeeze_void_content
1 0.500 0.500 0.000 245 91 ' '
